data_1544325
loop_
_publ_author_name
'Brueggeller, Peter'
'Strabler, Christof'
'Sinn, Stephan'
'Pehn, Richard'
'Pann, Johann'
'Dutzler, Julian'
'Viertl, Wolfgang'
'Prock, Johannes'
'Ehrmann, Katharina'
'Weninger, Alexander'
'Kopacka, Holger'
'De Cola, Luisa'

_publ_section_title
;
 Stabilisation effects of phosphane ligands in the homogeneous approach of
 sunlight induced hydrogen production
;
_journal_name_full 'Faraday Discuss.'
_journal_paper_doi 10.1039/C6FD00210B
_journal_year 2016
_chemical_formula_moiety 'C24 H32 Co N4 O2 P'
_chemical_formula_sum 'C24 H32 Co N4 O2 P'
_chemical_formula_weight 498.44
_chemical_name_systematic '[Co(I){(DO)(DOH)pn}(PMePh2)]'
_chemical_properties_physical Air-sensitive,Oxygen-sensitive
_space_group_crystal_system orthorhombic
_space_group_IT_number 61
_space_group_name_Hall '-P 2ac 2ab'
_space_group_name_H-M_alt 'P b c a'
_symmetry_space_group_name_Hall '-P 2ac 2ab'
_symmetry_space_group_name_H-M 'P b c a'
_atom_sites_solution_hydrogens mixed
_atom_sites_solution_primary direct
_atom_sites_solution_secondary difmap
_audit_creation_method SHELXL-2014/7
_audit_update_record
;
2016-06-02 deposited with the CCDC.
2016-10-18 downloaded from the CCDC.
;
_cell_angle_alpha 90
_cell_angle_beta 90
_cell_angle_gamma 90
_cell_formula_units_Z 8
_cell_length_a 15.0720(2)
_cell_length_b 17.0259(3)
_cell_length_c 18.8998(3)
_cell_measurement_reflns_used 65603
_cell_measurement_temperature 243(2)
_cell_measurement_theta_max 27.485
_cell_measurement_theta_min 0.998
_cell_volume 4849.96(13)
_computing_cell_refinement 'Denzo and Scalepack'
_computing_data_collection 'Kappa CCD'
_computing_data_reduction 'Denzo and Scalepack'
_computing_molecular_graphics 'SHELXL-2014/7 (Sheldrick, 2014)'
_computing_publication_material 'SHELXL-2014/7 (Sheldrick, 2014)'
_computing_structure_refinement 'SHELXL-2014/7 (Sheldrick, 2014)'
_computing_structure_solution 'SHELXL-2014/7 (Sheldrick, 2014)'
_diffrn_ambient_temperature 243(2)
_diffrn_measured_fraction_theta_full 1.000
_diffrn_measured_fraction_theta_max 1.000
_diffrn_measurement_device_type 'Kappa CCD'
_diffrn_measurement_method 'phi- and omega-scans'
_diffrn_radiation_type MoK\a
_diffrn_radiation_wavelength 0.71073
_diffrn_reflns_av_R_equivalents 0.0796
_diffrn_reflns_av_unetI/netI 0.0331
_diffrn_reflns_Laue_measured_fraction_full 1.000
_diffrn_reflns_Laue_measured_fraction_max 1.000
_diffrn_reflns_limit_h_max 18
_diffrn_reflns_limit_h_min -18
_diffrn_reflns_limit_k_max 20
_diffrn_reflns_limit_k_min -20
_diffrn_reflns_limit_l_max 22
_diffrn_reflns_limit_l_min -22
_diffrn_reflns_number 33617
_diffrn_reflns_point_group_measured_fraction_full 1.000
_diffrn_reflns_point_group_measured_fraction_max 1.000
_diffrn_reflns_theta_full 25.242
_diffrn_reflns_theta_max 25.500
_diffrn_reflns_theta_min 2.102
_diffrn_source 'fine-focus sealed tube'
_exptl_absorpt_coefficient_mu 0.802
_exptl_absorpt_correction_T_max 0.921
_exptl_absorpt_correction_T_min 0.758
_exptl_absorpt_correction_type multi-scan
_exptl_absorpt_process_details 'Otwinowski et al, 1997'
_exptl_crystal_colour green
_exptl_crystal_density_diffrn 1.365
_exptl_crystal_density_method 'not measured'
_exptl_crystal_description prism
_exptl_crystal_F_000 2096.0
_exptl_crystal_recrystallization_method 'Re-crystallisation from solvent'
_exptl_crystal_size_max 0.28
_exptl_crystal_size_mid 0.25
_exptl_crystal_size_min 0.08
_exptl_transmission_factor_max 0.921
_exptl_transmission_factor_min 0.758
_refine_diff_density_max 0.898
_refine_diff_density_min -0.504
_refine_diff_density_rms 0.052
_refine_ls_extinction_method none
_refine_ls_goodness_of_fit_ref 1.018
_refine_ls_hydrogen_treatment mixed
_refine_ls_matrix_type full
_refine_ls_number_parameters 297
_refine_ls_number_reflns 4519
_refine_ls_number_restraints 0
_refine_ls_restrained_S_all 1.018
_refine_ls_R_factor_all 0.0720
_refine_ls_R_factor_gt 0.0475
_refine_ls_shift/su_max 0.001
_refine_ls_shift/su_mean 0.000
_refine_ls_structure_factor_coef Fsqd
_refine_ls_weighting_details 'w=1/[\s^2^(Fo^2^)+(0.0436P)^2^+4.9676P] where P=(Fo^2^+2Fc^2^)/3'
_refine_ls_weighting_scheme calc
_refine_ls_wR_factor_gt 0.1022
_refine_ls_wR_factor_ref 0.1105
_reflns_Friedel_coverage 0.000
_reflns_number_gt 3410
_reflns_number_total 4521
_reflns_threshold_expression 'I > 2\s(I)'
_cod_data_source_file c6fd00210b2.cif
_cod_data_source_block 2
_cod_database_code 1544325
_shelx_shelxl_version_number 2014/7
_shelx_space_group_comment
;
The symmetry employed for this shelxl refinement is uniquely defined
by the following loop, which should always be used as a source of
symmetry information in preference to the above space-group names.
They are only intended as comments.
;
_shelx_estimated_absorpt_t_min 0.758
_shelx_estimated_absorpt_t_max 0.921
_exptl_absorpt_special_details 'Otwinowski et al, 1997'
_solvent_exptl_crystal_recrystallization_method Dichloromethane/n-hexane

loop_
_space_group_symop_operation_xyz
'x, y, z'
'-x+1/2, -y, z+1/2'
'-x, y+1/2, -z+1/2'
'x+1/2, -y+1/2, -z'
'-x, -y, -z'
'x-1/2, y, -z-1/2'
'x, -y-1/2, z-1/2'
'-x-1/2, y-1/2, z'

loop_
_atom_site_label
_atom_site_type_symbol
_atom_site_fract_x
_atom_site_fract_y
_atom_site_fract_z
_atom_site_U_iso_or_equiv
_atom_site_adp_type
_atom_site_occupancy
_atom_site_site_symmetry_order
_atom_site_calc_flag
_atom_site_refinement_flags_posn
_atom_site_refinement_flags_adp
Co1 Co 0.19317(3) 0.08458(2) 0.43821(2) 0.04086(14) Uani 1 1 d . .
P1 P 0.33486(5) 0.06529(4) 0.46307(4) 0.0378(2) Uani 1 1 d . .
O1 O 0.16451(17) -0.07879(13) 0.41131(16) 0.0645(7) Uani 1 1 d . .
O2 O 0.22402(18) -0.00225(14) 0.31262(13) 0.0695(7) Uani 1 1 d . .
N1 N 0.15236(18) -0.01684(15) 0.45579(16) 0.0527(7) Uani 1 1 d . .
N2 N 0.14066(17) 0.10145(15) 0.52732(14) 0.0491(6) Uani 1 1 d . .
N3 N 0.19192(16) 0.19059(14) 0.40884(14) 0.0441(6) Uani 1 1 d . .
N4 N 0.21051(17) 0.06981(16) 0.34188(14) 0.0498(7) Uani 1 1 d . .
C1 C 0.0852(3) -0.1120(2) 0.5391(2) 0.0803(13) Uani 1 1 d . .
H1B H 0.0843 -0.1458 0.4984 0.121 Uiso 1 1 calc R U
H1C H 0.0267 -0.1091 0.5590 0.121 Uiso 1 1 calc R U
H1D H 0.1255 -0.1329 0.5737 0.121 Uiso 1 1 calc R U
C2 C 0.1149(2) -0.0317(2) 0.5176(2) 0.0564(9) Uani 1 1 d . .
C3 C 0.1072(2) 0.0378(2) 0.5583(2) 0.0585(9) Uani 1 1 d . .
C4 C 0.0641(3) 0.0372(3) 0.6301(2) 0.0860(13) Uani 1 1 d . .
H4A H 0.1060 0.0548 0.6650 0.129 Uiso 1 1 calc R U
H4B H 0.0451 -0.0151 0.6413 0.129 Uiso 1 1 calc R U
H4C H 0.0137 0.0717 0.6299 0.129 Uiso 1 1 calc R U
C5 C 0.1368(3) 0.1769(2) 0.5635(2) 0.0680(10) Uani 1 1 d . .
H5A H 0.0755 0.1942 0.5651 0.082 Uiso 1 1 calc R U
H5B H 0.1565 0.1698 0.6120 0.082 Uiso 1 1 calc R U
C6 C 0.1897(4) 0.2379(2) 0.5312(2) 0.0888(14) Uani 1 1 d . .
H6A H 0.2514 0.2239 0.5385 0.107 Uiso 1 1 calc R U
H6B H 0.1792 0.2856 0.5580 0.107 Uiso 1 1 calc R U
C7 C 0.1803(2) 0.25842(19) 0.45628(18) 0.0564(9) Uani 1 1 d . .
H7A H 0.2238 0.2982 0.4443 0.068 Uiso 1 1 calc R U
H7B H 0.1218 0.2808 0.4486 0.068 Uiso 1 1 calc R U
C8 C 0.2109(2) 0.20294(19) 0.34135(19) 0.0494(8) Uani 1 1 d . .
C9 C 0.2178(3) 0.2833(2) 0.3078(2) 0.0682(10) Uani 1 1 d . .
H9A H 0.1636 0.3117 0.3156 0.102 Uiso 1 1 calc R U
H9B H 0.2277 0.2777 0.2579 0.102 Uiso 1 1 calc R U
H9C H 0.2664 0.3115 0.3286 0.102 Uiso 1 1 calc R U
C10 C 0.2243(2) 0.1327(2) 0.30209(18) 0.0530(8) Uani 1 1 d . .
C10A C 0.2554(3) 0.1264(3) 0.22696(19) 0.0755(11) Uani 1 1 d . .
H10A H 0.3059 0.0921 0.2247 0.113 Uiso 1 1 calc R U
H10B H 0.2717 0.1775 0.2099 0.113 Uiso 1 1 calc R U
H10C H 0.2085 0.1056 0.1981 0.113 Uiso 1 1 calc R U
C11 C 0.37311(19) 0.09901(16) 0.54943(15) 0.0397(7) Uani 1 1 d . .
C12 C 0.4332(2) 0.15913(19) 0.56035(17) 0.0494(8) Uani 1 1 d . .
H12A H 0.4602 0.1831 0.5218 0.059 Uiso 1 1 calc R U
C13 C 0.4533(3) 0.1838(2) 0.6278(2) 0.0746(11) Uani 1 1 d . .
H13A H 0.4931 0.2248 0.6346 0.090 Uiso 1 1 calc R U
C14 C 0.4148(3) 0.1479(3) 0.6848(2) 0.0909(14) Uani 1 1 d . .
H14A H 0.4292 0.1640 0.7304 0.109 Uiso 1 1 calc R U
C15 C 0.3549(3) 0.0882(3) 0.6750(2) 0.0808(13) Uani 1 1 d . .
H15A H 0.3287 0.0641 0.7139 0.097 Uiso 1 1 calc R U
C16 C 0.3340(3) 0.0642(2) 0.60811(18) 0.0606(9) Uani 1 1 d . .
H16A H 0.2930 0.0240 0.6018 0.073 Uiso 1 1 calc R U
C21 C 0.41018(19) 0.10826(19) 0.39898(16) 0.0447(7) Uani 1 1 d . .
C22 C 0.4621(2) 0.0638(3) 0.35371(19) 0.0664(10) Uani 1 1 d . .
H22A H 0.4630 0.0094 0.3584 0.080 Uiso 1 1 calc R U
C23 C 0.5129(3) 0.0995(4) 0.3014(2) 0.0881(14) Uani 1 1 d . .
H23A H 0.5474 0.0692 0.2711 0.106 Uiso 1 1 calc R U
C24 C 0.5117(3) 0.1794(4) 0.2946(2) 0.0951(17) Uani 1 1 d . .
H24A H 0.5457 0.2031 0.2595 0.114 Uiso 1 1 calc R U
C25 C 0.4611(3) 0.2251(3) 0.3389(2) 0.0769(13) Uani 1 1 d . .
H25A H 0.4617 0.2795 0.3343 0.092 Uiso 1 1 calc R U
C26 C 0.4096(2) 0.1898(2) 0.39005(18) 0.0542(9) Uani 1 1 d . .
H26A H 0.3739 0.2206 0.4190 0.065 Uiso 1 1 calc R U
C31 C 0.3657(2) -0.03807(17) 0.4655(2) 0.0576(9) Uani 1 1 d . .
H31A H 0.4283 -0.0427 0.4740 0.086 Uiso 1 1 calc R U
H31B H 0.3513 -0.0622 0.4210 0.086 Uiso 1 1 calc R U
H31C H 0.3337 -0.0639 0.5028 0.086 Uiso 1 1 calc R U
H1 H 0.188(2) -0.0530(19) 0.3649(17) 0.050 Uiso 1 1 d . U

loop_
_atom_site_aniso_label
_atom_site_aniso_U_11
_atom_site_aniso_U_22
_atom_site_aniso_U_33
_atom_site_aniso_U_23
_atom_site_aniso_U_13
_atom_site_aniso_U_12
Co1 0.0334(2) 0.0349(2) 0.0542(3) -0.00465(19) -0.00126(18) -0.00117(17)
P1 0.0338(4) 0.0318(4) 0.0479(5) -0.0022(3) -0.0002(3) -0.0004(3)
O1 0.0635(16) 0.0384(13) 0.0916(19) -0.0125(13) -0.0013(14) -0.0072(11)
O2 0.0850(18) 0.0567(15) 0.0668(16) -0.0258(13) -0.0056(14) -0.0022(13)
N1 0.0408(15) 0.0384(15) 0.079(2) -0.0073(14) -0.0042(14) -0.0014(12)
N2 0.0430(15) 0.0444(15) 0.0598(17) 0.0004(13) 0.0082(13) 0.0041(12)
N3 0.0404(14) 0.0372(13) 0.0547(16) -0.0007(12) -0.0057(12) 0.0012(11)
N4 0.0462(16) 0.0503(17) 0.0530(16) -0.0138(14) -0.0089(13) -0.0005(12)
C1 0.062(2) 0.054(2) 0.125(4) 0.023(2) 0.002(2) -0.0124(19)
C2 0.0354(18) 0.050(2) 0.084(3) 0.0109(18) 0.0016(18) -0.0054(15)
C3 0.0431(19) 0.060(2) 0.072(2) 0.0102(19) 0.0093(17) 0.0079(16)
C4 0.086(3) 0.085(3) 0.087(3) 0.021(2) 0.033(3) 0.004(2)
C5 0.081(3) 0.055(2) 0.068(2) -0.0106(19) 0.018(2) 0.006(2)
C6 0.137(4) 0.049(2) 0.081(3) -0.019(2) 0.016(3) 0.005(3)
C7 0.062(2) 0.0371(17) 0.070(3) -0.0042(16) 0.0017(18) 0.0065(15)
C8 0.0380(17) 0.0501(19) 0.060(2) 0.0053(16) -0.0110(15) -0.0031(14)
C9 0.073(3) 0.056(2) 0.075(3) 0.0168(19) -0.006(2) -0.0028(19)
C10 0.0430(18) 0.066(2) 0.051(2) -0.0006(18) -0.0108(15) -0.0068(16)
C10A 0.077(3) 0.094(3) 0.055(2) -0.001(2) -0.003(2) -0.003(2)
C11 0.0375(16) 0.0366(15) 0.0452(18) 0.0017(13) -0.0007(13) 0.0068(13)
C12 0.0466(18) 0.0527(19) 0.0489(19) -0.0043(16) -0.0014(15) -0.0042(15)
C13 0.077(3) 0.081(3) 0.066(3) -0.022(2) -0.007(2) -0.014(2)
C14 0.103(4) 0.122(4) 0.048(2) -0.018(3) -0.003(2) -0.008(3)
C15 0.096(3) 0.099(3) 0.048(2) 0.009(2) 0.015(2) -0.002(3)
C16 0.068(2) 0.060(2) 0.054(2) 0.0078(17) 0.0052(18) -0.0077(18)
C21 0.0317(16) 0.0570(19) 0.0453(18) -0.0006(15) -0.0042(14) -0.0066(14)
C22 0.048(2) 0.091(3) 0.061(2) -0.005(2) 0.0050(18) 0.003(2)
C23 0.056(2) 0.143(5) 0.065(3) 0.007(3) 0.016(2) 0.006(3)
C24 0.054(3) 0.162(5) 0.069(3) 0.048(3) 0.003(2) -0.014(3)
C25 0.053(2) 0.101(3) 0.077(3) 0.040(3) -0.016(2) -0.024(2)
C26 0.0429(19) 0.066(2) 0.054(2) 0.0134(17) -0.0102(16) -0.0140(16)
C31 0.050(2) 0.0361(17) 0.087(3) -0.0068(17) 0.0009(18) 0.0056(15)

loop_
_atom_type_symbol
_atom_type_description
_atom_type_scat_dispersion_real
_atom_type_scat_dispersion_imag
_atom_type_scat_source
C C 0.0033 0.0016 'International Tables Vol C Tables 4.2.6.8 and 6.1.1.4'
H H 0.0000 0.0000 'International Tables Vol C Tables 4.2.6.8 and 6.1.1.4'
N N 0.0061 0.0033 'International Tables Vol C Tables 4.2.6.8 and 6.1.1.4'
O O 0.0106 0.0060 'International Tables Vol C Tables 4.2.6.8 and 6.1.1.4'
P P 0.1023 0.0942 'International Tables Vol C Tables 4.2.6.8 and 6.1.1.4'
Co Co 0.3494 0.9721 'International Tables Vol C Tables 4.2.6.8 and 6.1.1.4'

loop_
_geom_angle_atom_site_label_1
_geom_angle_atom_site_label_2
_geom_angle_atom_site_label_3
_geom_angle
N4 Co1 N1 95.50(12)
N4 Co1 N2 163.15(11)
N1 Co1 N2 80.97(12)
N4 Co1 N3 80.95(12)
N1 Co1 N3 159.24(11)
N2 Co1 N3 96.48(11)
N4 Co1 P1 93.00(8)
N1 Co1 P1 98.24(8)
N2 Co1 P1 103.80(8)
N3 Co1 P1 102.36(8)
C21 P1 C31 104.30(16)
C21 P1 C11 105.83(14)
C31 P1 C11 101.60(15)
C21 P1 Co1 113.73(10)
C31 P1 Co1 113.28(11)
C11 P1 Co1 116.66(10)
N1 O1 H1 103.8(17)
N4 O2 H1 102.1(13)
C2 N1 O1 117.0(3)
C2 N1 Co1 118.4(2)
O1 N1 Co1 124.3(2)
C3 N2 C5 119.8(3)
C3 N2 Co1 115.3(2)
C5 N2 Co1 124.9(2)
C8 N3 C7 119.2(3)
C8 N3 Co1 115.6(2)
C7 N3 Co1 124.9(2)
C10 N4 O2 118.3(3)
C10 N4 Co1 118.0(2)
O2 N4 Co1 122.8(2)
C2 C1 H1B 109.5
C2 C1 H1C 109.5
H1B C1 H1C 109.5
C2 C1 H1D 109.5
H1B C1 H1D 109.5
H1C C1 H1D 109.5
N1 C2 C3 110.8(3)
N1 C2 C1 122.9(3)
C3 C2 C1 126.3(4)
N2 C3 C2 114.3(3)
N2 C3 C4 124.4(3)
C2 C3 C4 121.3(3)
C3 C4 H4A 109.5
C3 C4 H4B 109.5
H4A C4 H4B 109.5
C3 C4 H4C 109.5
H4A C4 H4C 109.5
H4B C4 H4C 109.5
C6 C5 N2 114.4(3)
C6 C5 H5A 108.7
N2 C5 H5A 108.7
C6 C5 H5B 108.7
N2 C5 H5B 108.7
H5A C5 H5B 107.6
C5 C6 C7 121.8(4)
C5 C6 H6A 106.9
C7 C6 H6A 106.9
C5 C6 H6B 106.9
C7 C6 H6B 106.9
H6A C6 H6B 106.7
C6 C7 N3 113.0(3)
C6 C7 H7A 109.0
N3 C7 H7A 109.0
C6 C7 H7B 109.0
N3 C7 H7B 109.0
H7A C7 H7B 107.8
N3 C8 C10 113.6(3)
N3 C8 C9 124.3(3)
C10 C8 C9 122.2(3)
C8 C9 H9A 109.5
C8 C9 H9B 109.5
H9A C9 H9B 109.5
C8 C9 H9C 109.5
H9A C9 H9C 109.5
H9B C9 H9C 109.5
N4 C10 C8 111.2(3)
N4 C10 C10A 122.0(3)
C8 C10 C10A 126.7(3)
C10 C10A H10A 109.5
C10 C10A H10B 109.5
H10A C10A H10B 109.5
C10 C10A H10C 109.5
H10A C10A H10C 109.5
H10B C10A H10C 109.5
C12 C11 C16 118.4(3)
C12 C11 P1 125.0(2)
C16 C11 P1 116.5(2)
C13 C12 C11 120.6(3)
C13 C12 H12A 119.7
C11 C12 H12A 119.7
C14 C13 C12 119.9(4)
C14 C13 H13A 120.0
C12 C13 H13A 120.0
C13 C14 C15 120.3(4)
C13 C14 H14A 119.8
C15 C14 H14A 119.8
C16 C15 C14 119.9(4)
C16 C15 H15A 120.1
C14 C15 H15A 120.1
C15 C16 C11 120.9(4)
C15 C16 H16A 119.5
C11 C16 H16A 119.5
C22 C21 C26 118.2(3)
C22 C21 P1 123.0(3)
C26 C21 P1 118.5(2)
C21 C22 C23 120.7(4)
C21 C22 H22A 119.6
C23 C22 H22A 119.6
C24 C23 C22 119.7(4)
C24 C23 H23A 120.2
C22 C23 H23A 120.2
C23 C24 C25 120.9(4)
C23 C24 H24A 119.5
C25 C24 H24A 119.5
C24 C25 C26 119.5(4)
C24 C25 H25A 120.2
C26 C25 H25A 120.2
C25 C26 C21 120.9(4)
C25 C26 H26A 119.5
C21 C26 H26A 119.5
P1 C31 H31A 109.5
P1 C31 H31B 109.5
H31A C31 H31B 109.5
P1 C31 H31C 109.5
H31A C31 H31C 109.5
H31B C31 H31C 109.5

loop_
_geom_bond_atom_site_label_1
_geom_bond_atom_site_label_2
_geom_bond_distance
Co1 N4 1.856(3)
Co1 N1 1.863(3)
Co1 N2 1.883(3)
Co1 N3 1.888(3)
Co1 P1 2.2113(9)
P1 C21 1.814(3)
P1 C31 1.821(3)
P1 C11 1.824(3)
O1 N1 1.361(3)
O1 H1 1.04(3)
O2 N4 1.361(3)
O2 H1 1.42(3)
N1 C2 1.322(4)
N2 C3 1.331(4)
N2 C5 1.457(4)
N3 C8 1.324(4)
N3 C7 1.473(4)
N4 C10 1.324(4)
C1 C2 1.496(5)
C1 H1B 0.9600
C1 H1C 0.9600
C1 H1D 0.9600
C2 C3 1.416(5)
C3 C4 1.506(5)
C4 H4A 0.9600
C4 H4B 0.9600
C4 H4C 0.9600
C5 C6 1.446(6)
C5 H5A 0.9700
C5 H5B 0.9700
C6 C7 1.464(5)
C6 H6A 0.9700
C6 H6B 0.9700
C7 H7A 0.9700
C7 H7B 0.9700
C8 C10 1.422(5)
C8 C9 1.511(5)
C9 H9A 0.9600
C9 H9B 0.9600
C9 H9C 0.9600
C10 C10A 1.499(5)
C10A H10A 0.9600
C10A H10B 0.9600
C10A H10C 0.9600
C11 C12 1.382(4)
C11 C16 1.389(4)
C12 C13 1.376(5)
C12 H12A 0.9300
C13 C14 1.369(6)
C13 H13A 0.9300
C14 C15 1.371(6)
C14 H14A 0.9300
C15 C16 1.366(5)
C15 H15A 0.9300
C16 H16A 0.9300
C21 C22 1.385(5)
C21 C26 1.398(4)
C22 C23 1.391(6)
C22 H22A 0.9300
C23 C24 1.365(7)
C23 H23A 0.9300
C24 C25 1.374(7)
C24 H24A 0.9300
C25 C26 1.379(5)
C25 H25A 0.9300
C26 H26A 0.9300
C31 H31A 0.9600
C31 H31B 0.9600
C31 H31C 0.9600

loop_
_geom_torsion_atom_site_label_1
_geom_torsion_atom_site_label_2
_geom_torsion_atom_site_label_3
_geom_torsion_atom_site_label_4
_geom_torsion
N4 Co1 N1 C2 -167.7(2)
N2 Co1 N1 C2 -4.3(2)
N3 Co1 N1 C2 -88.7(4)
P1 Co1 N1 C2 98.5(2)
N4 Co1 N1 O1 17.6(3)
N2 Co1 N1 O1 -179.0(3)
N3 Co1 N1 O1 96.6(4)
P1 Co1 N1 O1 -76.2(2)
N4 Co1 N2 C3 82.2(5)
N1 Co1 N2 C3 3.1(2)
N3 Co1 N2 C3 162.3(2)
P1 Co1 N2 C3 -93.2(2)
N4 Co1 N2 C5 -99.4(5)
N1 Co1 N2 C5 -178.4(3)
N3 Co1 N2 C5 -19.2(3)
P1 Co1 N2 C5 85.2(3)
N4 Co1 N3 C8 -5.9(2)
N1 Co1 N3 C8 -87.4(4)
N2 Co1 N3 C8 -169.1(2)
P1 Co1 N3 C8 85.2(2)
N4 Co1 N3 C7 -179.7(3)
N1 Co1 N3 C7 98.7(4)
N2 Co1 N3 C7 17.1(3)
P1 Co1 N3 C7 -88.6(2)
N1 Co1 N4 C10 167.2(2)
N2 Co1 N4 C10 90.3(5)
N3 Co1 N4 C10 7.8(2)
P1 Co1 N4 C10 -94.2(2)
N1 Co1 N4 O2 -23.8(2)
N2 Co1 N4 O2 -100.7(4)
N3 Co1 N4 O2 176.8(2)
P1 Co1 N4 O2 74.8(2)
O1 N1 C2 C3 179.5(3)
Co1 N1 C2 C3 4.4(4)
O1 N1 C2 C1 -0.8(5)
Co1 N1 C2 C1 -175.9(3)
C5 N2 C3 C2 179.8(3)
Co1 N2 C3 C2 -1.7(4)
C5 N2 C3 C4 0.1(5)
Co1 N2 C3 C4 178.6(3)
N1 C2 C3 N2 -1.6(4)
C1 C2 C3 N2 178.7(3)
N1 C2 C3 C4 178.1(3)
C1 C2 C3 C4 -1.6(6)
C3 N2 C5 C6 168.7(4)
Co1 N2 C5 C6 -9.6(5)
N2 C5 C6 C7 53.8(6)
C5 C6 C7 N3 -55.3(5)
C8 N3 C7 C6 -160.5(3)
Co1 N3 C7 C6 13.1(4)
C7 N3 C8 C10 177.4(3)
Co1 N3 C8 C10 3.2(3)
C7 N3 C8 C9 -2.8(4)
Co1 N3 C8 C9 -177.0(2)
O2 N4 C10 C8 -177.5(3)
Co1 N4 C10 C8 -8.0(3)
O2 N4 C10 C10A -1.0(5)
Co1 N4 C10 C10A 168.5(3)
N3 C8 C10 N4 2.9(4)
C9 C8 C10 N4 -176.9(3)
N3 C8 C10 C10A -173.4(3)
C9 C8 C10 C10A 6.8(5)
C21 P1 C11 C12 13.7(3)
C31 P1 C11 C12 122.4(3)
Co1 P1 C11 C12 -113.9(3)
C21 P1 C11 C16 -170.5(3)
C31 P1 C11 C16 -61.8(3)
Co1 P1 C11 C16 61.9(3)
C16 C11 C12 C13 -0.2(5)
P1 C11 C12 C13 175.6(3)
C11 C12 C13 C14 1.0(6)
C12 C13 C14 C15 -1.1(7)
C13 C14 C15 C16 0.3(7)
C14 C15 C16 C11 0.5(7)
C12 C11 C16 C15 -0.6(5)
P1 C11 C16 C15 -176.7(3)
C31 P1 C21 C22 12.8(3)
C11 P1 C21 C22 119.6(3)
Co1 P1 C21 C22 -111.1(3)
C31 P1 C21 C26 -173.6(2)
C11 P1 C21 C26 -66.9(3)
Co1 P1 C21 C26 62.5(3)
C26 C21 C22 C23 0.7(5)
P1 C21 C22 C23 174.3(3)
C21 C22 C23 C24 0.1(6)
C22 C23 C24 C25 0.1(7)
C23 C24 C25 C26 -1.2(6)
C24 C25 C26 C21 2.0(5)
C22 C21 C26 C25 -1.8(5)
P1 C21 C26 C25 -175.7(3)
